data_2236564
loop_
_publ_author_name
'Yokota, Ruri'
'Kitamura, Chitoshi'
'Kawase, Takeshi'

_publ_section_title
;
 3,6-Dibromophenanthrene
;
_journal_coeditor_code QK2043
_journal_issue 11
_journal_name_full 'Acta Crystallographica Section E'
_journal_page_first o3100
_journal_paper_doi 10.1107/S1600536812041621
_journal_volume 68
_journal_year 2012
_chemical_formula_iupac 'C14 H8 Br2'
_chemical_formula_moiety 'C14 H8 Br2'
_chemical_formula_sum 'C14 H8 Br2'
_chemical_formula_weight 336.02
_chemical_name_systematic
;
3,6-Dibromophenanthrene
;
_space_group_IT_number 4
_symmetry_cell_setting monoclinic
_symmetry_space_group_name_Hall 'P 2yb'
_symmetry_space_group_name_H-M 'P 1 21 1'
_atom_sites_solution_hydrogens geom
_atom_sites_solution_primary direct
_atom_sites_solution_secondary difmap
_cell_angle_alpha 90
_cell_angle_beta 93.813(2)
_cell_angle_gamma 90
_cell_formula_units_Z 2
_cell_length_a 6.8697(5)
_cell_length_b 3.9809(2)
_cell_length_c 20.5002(11)
_cell_measurement_reflns_used 4191
_cell_measurement_temperature 223
_cell_measurement_theta_max 27.49
_cell_measurement_theta_min 3.07
_cell_volume 559.39(6)
_computing_cell_refinement 'PROCESS-AUTO (Rigaku, 1998)'
_computing_data_collection 'RAPID-AUTO (Rigaku, 1999)'
_computing_data_reduction 'PROCESS-AUTO (Rigaku, 1998)'
_computing_molecular_graphics 'Ortep-3 for Windows (Farrugia, 1997)'
_computing_publication_material 'WinGX (Farrugia, 1999)'
_computing_structure_refinement 'SHELXL-97 (Sheldrick, 2008)'
_computing_structure_solution 'SIR2004 (Burla <i>et al.</i>, 2005)'
_diffrn_ambient_temperature 223
_diffrn_detector_area_resol_mean 10
_diffrn_measured_fraction_theta_full 0.979
_diffrn_measured_fraction_theta_max 0.979
_diffrn_measurement_device_type 'Rigaku R-AXIS RAPID'
_diffrn_measurement_method \w
_diffrn_radiation_monochromator graphite
_diffrn_radiation_type MoK\a
_diffrn_radiation_wavelength 0.71073
_diffrn_reflns_av_R_equivalents 0.0215
_diffrn_reflns_limit_h_max 8
_diffrn_reflns_limit_h_min -8
_diffrn_reflns_limit_k_max 4
_diffrn_reflns_limit_k_min -5
_diffrn_reflns_limit_l_max 26
_diffrn_reflns_limit_l_min -26
_diffrn_reflns_number 5372
_diffrn_reflns_theta_full 27.46
_diffrn_reflns_theta_max 27.46
_diffrn_reflns_theta_min 3.07
_diffrn_standards_number 0
_exptl_absorpt_coefficient_mu 7.21
_exptl_absorpt_correction_T_max 0.7927
_exptl_absorpt_correction_T_min 0.1961
_exptl_absorpt_correction_type numerical
_exptl_absorpt_process_details '(<i>NUMABS</i>; Higashi, 1999)'
_exptl_crystal_colour colorless
_exptl_crystal_density_diffrn 1.995
_exptl_crystal_density_method 'not measured'
_exptl_crystal_description needle
_exptl_crystal_F_000 324
_exptl_crystal_size_max 0.62
_exptl_crystal_size_mid 0.08
_exptl_crystal_size_min 0.03
_refine_diff_density_max 0.383
_refine_diff_density_min -0.456
_refine_ls_abs_structure_details 'Flack (1983), 831 Friedel pairs'
_refine_ls_abs_structure_Flack 0.390(10)
_refine_ls_extinction_method none
_refine_ls_goodness_of_fit_ref 0.998
_refine_ls_hydrogen_treatment constr
_refine_ls_matrix_type full
_refine_ls_number_parameters 146
_refine_ls_number_reflns 2267
_refine_ls_number_restraints 1
_refine_ls_restrained_S_all 0.998
_refine_ls_R_factor_all 0.0216
_refine_ls_R_factor_gt 0.0181
_refine_ls_shift/su_max 0.002
_refine_ls_shift/su_mean 0
_refine_ls_structure_factor_coef Fsqd
_refine_ls_weighting_details 'calc w=1/[\s^2^(Fo^2^)+(0.0175P)^2^+0.0000P] where P=(Fo^2^+2Fc^2^)/3'
_refine_ls_weighting_scheme calc
_refine_ls_wR_factor_gt 0.0353
_refine_ls_wR_factor_ref 0.0368
_reflns_number_gt 2084
_reflns_number_total 2267
_reflns_threshold_expression >2\s(I)
_cod_data_source_file qk2043.cif
_cod_data_source_block I
_cod_original_sg_symbol_H-M 'P 21'
_cod_database_code 2236564
_cod_database_fobs_code 2236564

loop_
_symmetry_equiv_pos_as_xyz
'x, y, z'
'-x, y+1/2, -z'

loop_
_atom_site_type_symbol
_atom_site_label
_atom_site_fract_x
_atom_site_fract_y
_atom_site_fract_z
_atom_site_U_iso_or_equiv
_atom_site_adp_type
_atom_site_calc_flag
_atom_site_refinement_flags
_atom_site_occupancy
_atom_site_symmetry_multiplicity
C C1 -0.1808(4) 0.2590(6) 0.88179(11) 0.0315(7) Uani d . 1 1
H H1 -0.2947 0.3158 0.9023 0.038 Uiso calc R 1 1
C C2 -0.0292(4) 0.1043(7) 0.91762(12) 0.0313(6) Uani d . 1 1
H H2 -0.0389 0.0537 0.9621 0.038 Uiso calc R 1 1
C C3 0.1384(4) 0.0249(7) 0.88644(11) 0.0270(6) Uani d . 1 1
C C4 0.1569(4) 0.0897(6) 0.82192(11) 0.0249(6) Uani d . 1 1
H H4 0.2724 0.0318 0.8025 0.03 Uiso calc R 1 1
C C5 0.0013(4) 0.2449(6) 0.78399(11) 0.0243(6) Uani d . 1 1
C C6 0.0120(3) 0.3192(8) 0.71506(10) 0.0236(5) Uani d . 1 1
C C7 0.1731(4) 0.2289(6) 0.67943(11) 0.0241(6) Uani d . 1 1
H H7 0.2806 0.1184 0.7005 0.029 Uiso calc R 1 1
C C8 0.1728(4) 0.3020(7) 0.61427(11) 0.0259(5) Uani d . 1 1
C C9 0.0176(4) 0.4707(7) 0.58081(12) 0.0301(6) Uani d . 1 1
H H9 0.0215 0.522 0.5362 0.036 Uiso calc R 1 1
C C10 -0.1392(4) 0.5590(7) 0.61443(12) 0.0309(6) Uani d . 1 1
H H10 -0.2438 0.6729 0.5924 0.037 Uiso calc R 1 1
C C11 -0.1487(4) 0.4842(7) 0.68117(11) 0.0260(5) Uani d . 1 1
C C12 -0.3169(4) 0.5686(7) 0.71513(13) 0.0325(7) Uani d . 1 1
H H12 -0.4223 0.6774 0.6925 0.039 Uiso calc R 1 1
C C13 -0.3277(4) 0.4956(8) 0.77907(13) 0.0330(6) Uani d . 1 1
H H13 -0.4408 0.5519 0.8001 0.04 Uiso calc R 1 1
C C14 -0.1683(4) 0.3330(8) 0.81549(11) 0.0270(5) Uani d . 1 1
Br Br1 0.35013(4) -0.17379(7) 0.937295(11) 0.03280(8) Uani d . 1 1
Br Br2 0.38478(4) 0.16231(7) 0.565973(12) 0.03364(8) Uani d . 1 1

loop_
_atom_site_aniso_label
_atom_site_aniso_U_11
_atom_site_aniso_U_22
_atom_site_aniso_U_33
_atom_site_aniso_U_12
_atom_site_aniso_U_13
_atom_site_aniso_U_23
C1 0.0312(15) 0.0336(18) 0.0310(12) 0.0016(11) 0.0128(11) -0.0049(11)
C2 0.0392(16) 0.0317(16) 0.0237(11) -0.0038(12) 0.0084(11) 0.0023(12)
C3 0.0291(15) 0.0259(12) 0.0256(12) -0.0017(11) 0.0000(11) -0.0018(11)
C4 0.0248(14) 0.0252(15) 0.0251(11) -0.0008(10) 0.0054(10) -0.0017(10)
C5 0.0248(13) 0.0239(15) 0.0245(11) -0.0031(9) 0.0029(10) -0.0029(10)
C6 0.0229(12) 0.0214(10) 0.0262(11) -0.0041(13) 0.0002(9) -0.0010(13)
C7 0.0222(12) 0.0258(15) 0.0241(11) 0.0026(9) -0.0001(9) 0.0001(10)
C8 0.0265(13) 0.0248(12) 0.0268(11) -0.0043(12) 0.0047(10) -0.0039(12)
C9 0.0363(16) 0.0281(13) 0.0255(12) -0.0004(13) -0.0007(11) 0.0012(12)
C10 0.0296(16) 0.0299(14) 0.0324(13) 0.0032(11) -0.0053(11) 0.0001(12)
C11 0.0247(14) 0.0228(12) 0.0301(12) -0.0018(11) -0.0009(10) -0.0032(12)
C12 0.0223(15) 0.0348(16) 0.0396(14) 0.0064(11) -0.0028(12) -0.0063(13)
C13 0.0237(15) 0.0344(14) 0.0416(14) 0.0030(13) 0.0071(11) -0.0080(14)
C14 0.0255(13) 0.0244(11) 0.0315(11) -0.0029(14) 0.0040(10) -0.0012(14)
Br1 0.03496(16) 0.03660(14) 0.02647(12) 0.00097(14) -0.00083(10) 0.00312(13)
Br2 0.03388(15) 0.04005(15) 0.02791(12) 0.00275(14) 0.00893(10) 0.00034(13)

loop_
_atom_type_symbol
_atom_type_description
_atom_type_scat_dispersion_real
_atom_type_scat_dispersion_imag
_atom_type_scat_source
C C 0.0033 0.0016 'International Tables Vol C Tables 4.2.6.8 and 6.1.1.4'
H H 0 0 'International Tables Vol C Tables 4.2.6.8 and 6.1.1.4'
Br Br -0.2901 2.4595 'International Tables Vol C Tables 4.2.6.8 and 6.1.1.4'

loop_
_geom_angle_atom_site_label_1
_geom_angle_atom_site_label_2
_geom_angle_atom_site_label_3
_geom_angle
C2 C1 C14 121.2(2)
C2 C1 H1 119.4
C14 C1 H1 119.4
C1 C2 C3 118.4(2)
C1 C2 H2 120.8
C3 C2 H2 120.8
C4 C3 C2 122.5(2)
C4 C3 Br1 119.6(2)
C2 C3 Br1 117.94(17)
C3 C4 C5 119.9(2)
C3 C4 H4 120
C5 C4 H4 120
C14 C5 C4 118.1(2)
C14 C5 C6 119.4(2)
C4 C5 C6 122.5(2)
C7 C6 C11 118.3(2)
C7 C6 C5 123.0(2)
C11 C6 C5 118.7(2)
C8 C7 C6 120.0(2)
C8 C7 H7 120
C6 C7 H7 120
C7 C8 C9 122.2(2)
C7 C8 Br2 119.72(19)
C9 C8 Br2 118.07(17)
C10 C9 C8 118.5(2)
C10 C9 H9 120.7
C8 C9 H9 120.7
C9 C10 C11 121.8(2)
C9 C10 H10 119.1
C11 C10 H10 119.1
C6 C11 C10 119.1(2)
C6 C11 C12 119.8(2)
C10 C11 C12 121.1(2)
C13 C12 C11 121.4(2)
C13 C12 H12 119.3
C11 C12 H12 119.3
C12 C13 C14 120.8(3)
C12 C13 H13 119.6
C14 C13 H13 119.6
C5 C14 C1 119.8(2)
C5 C14 C13 119.8(2)
C1 C14 C13 120.4(2)

loop_
_geom_bond_atom_site_label_1
_geom_bond_atom_site_label_2
_geom_bond_distance
C1 C2 1.379(4)
C1 C14 1.399(3)
C1 H1 0.94
C2 C3 1.390(4)
C2 H2 0.94
C3 C4 1.362(3)
C3 Br1 1.904(2)
C4 C5 1.420(3)
C4 H4 0.94
C5 C14 1.413(3)
C5 C6 1.450(3)
C6 C7 1.412(3)
C6 C11 1.426(3)
C7 C8 1.367(3)
C7 H7 0.94
C8 C9 1.400(3)
C8 Br2 1.898(2)
C9 C10 1.363(4)
C9 H9 0.94
C10 C11 1.406(3)
C10 H10 0.94
C11 C12 1.428(4)
C12 C13 1.350(4)
C12 H12 0.94
C13 C14 1.437(4)
C13 H13 0.94

loop_
_geom_torsion_atom_site_label_1
_geom_torsion_atom_site_label_2
_geom_torsion_atom_site_label_3
_geom_torsion_atom_site_label_4
_geom_torsion
C14 C1 C2 C3 0.5(4)
C1 C2 C3 C4 -1.0(4)
C1 C2 C3 Br1 177.77(19)
C2 C3 C4 C5 0.2(4)
Br1 C3 C4 C5 -178.56(17)
C3 C4 C5 C14 1.1(3)
C3 C4 C5 C6 -179.8(2)
C14 C5 C6 C7 -177.7(3)
C4 C5 C6 C7 3.2(4)
C14 C5 C6 C11 0.9(4)
C4 C5 C6 C11 -178.2(2)
C11 C6 C7 C8 0.5(4)
C5 C6 C7 C8 179.0(2)
C6 C7 C8 C9 1.0(4)
C6 C7 C8 Br2 -177.3(2)
C7 C8 C9 C10 -1.1(4)
Br2 C8 C9 C10 177.1(2)
C8 C9 C10 C11 -0.2(4)
C7 C6 C11 C10 -1.7(4)
C5 C6 C11 C10 179.6(2)
C7 C6 C11 C12 177.8(2)
C5 C6 C11 C12 -0.8(4)
C9 C10 C11 C6 1.6(4)
C9 C10 C11 C12 -177.9(3)
C6 C11 C12 C13 0.0(4)
C10 C11 C12 C13 179.5(3)
C11 C12 C13 C14 0.7(5)
C4 C5 C14 C1 -1.6(4)
C6 C5 C14 C1 179.3(3)
C4 C5 C14 C13 179.0(2)
C6 C5 C14 C13 -0.2(4)
C2 C1 C14 C5 0.8(4)
C2 C1 C14 C13 -179.7(3)
C12 C13 C14 C5 -0.6(5)
C12 C13 C14 C1 179.9(3)

loop_
_cod_related_entry_id
_cod_related_entry_database
_cod_related_entry_code
1 ChemSpider 9100964
